data_4002877
loop_
_publ_author_name
'Benzaqui, Marvin'
'Pillai, Renjith S.'
'Sabetghadam, Anahid'
'Benoit, Virginie'
'Normand, Perine'
'Marrot, J\'er\^ome'
'Menguy, Nicolas'
'Montero, David'
'Shepard, William'
'Tissot, Antoine'
'Martineau-Corcos, Charlotte'
'Sicard, Cl\'emence'
'Mihaylov, Mihail'
'Carn, Florent'
'Beurroies, Isabelle'
'Llewellyn, Philip L.'
'De Weireld, Guy'
'Hadjiivanov, Konstantin'
'Gascon, Jorge'
'Kapteijn, Freek'
'Maurin, Guillaume'
'Steunou, Nathalie'
'Serre, Christian'

_publ_section_title
;
 Revisiting the Aluminum Trimesate-Based MOF (MIL-96): From Structure
 Determination to the Processing of Mixed Matrix Membranes for CO2 Capture
;
_journal_issue 24
_journal_name_full 'Chemistry of Materials'
_journal_page_first 10326
_journal_paper_doi 10.1021/acs.chemmater.7b03203
_journal_volume 29
_journal_year 2017
_chemical_formula_sum 'C54 H18 Al12 O73.5'
_chemical_formula_weight 2166.44
_space_group_crystal_system hexagonal
_space_group_IT_number 194
_space_group_name_Hall '-P 6c 2c'
_space_group_name_H-M_alt 'P 63/m m c'
_symmetry_space_group_name_Hall '-P 6c 2c'
_symmetry_space_group_name_H-M 'P 63/m m c'
_atom_sites_solution_hydrogens geom
_audit_creation_method SHELXL-2014/7
_cell_angle_alpha 90
_cell_angle_beta 90
_cell_angle_gamma 120
_cell_formula_units_Z 2
_cell_length_a 14.290(2)
_cell_length_b 14.290(2)
_cell_length_c 31.300(6)
_cell_measurement_temperature 100(2)
_cell_volume 5535.3(15)
_computing_cell_refinement 'XDS package'
_computing_data_collection 'XDS package'
_computing_data_reduction 'XDS package'
_computing_molecular_graphics 'Bruker SHELXTL'
_computing_publication_material 'Bruker SHELXTL'
_computing_structure_refinement 'SHELXL-2014/7 (Sheldrick, 2014)'
_computing_structure_solution 'SHELXT (Sheldrick 2015)'
_diffrn_ambient_temperature 100(2)
_diffrn_measured_fraction_theta_full 0.994
_diffrn_measured_fraction_theta_max 0.994
_diffrn_measurement_device_type 'PROXIMA 2A - Synchrotron SOLEIL'
_diffrn_measurement_method '\f scan'
_diffrn_radiation_type synchrotron
_diffrn_radiation_wavelength 0.8266
_diffrn_reflns_av_R_equivalents 0.1443
_diffrn_reflns_av_unetI/netI 0.0425
_diffrn_reflns_Laue_measured_fraction_full 0.994
_diffrn_reflns_Laue_measured_fraction_max 0.994
_diffrn_reflns_limit_h_max 14
_diffrn_reflns_limit_h_min -14
_diffrn_reflns_limit_k_max 14
_diffrn_reflns_limit_k_min -14
_diffrn_reflns_limit_l_max 30
_diffrn_reflns_limit_l_min -30
_diffrn_reflns_number 33608
_diffrn_reflns_point_group_measured_fraction_full 0.994
_diffrn_reflns_point_group_measured_fraction_max 0.994
_diffrn_reflns_theta_full 23.972
_diffrn_reflns_theta_max 23.972
_diffrn_reflns_theta_min 1.513
_diffrn_source synchrotron
_exptl_absorpt_coefficient_mu 0.268
_exptl_absorpt_correction_type multi-scan
_exptl_crystal_colour white
_exptl_crystal_density_diffrn 1.300
_exptl_crystal_description needle
_exptl_crystal_F_000 2172
_exptl_crystal_size_max 0.200
_exptl_crystal_size_mid 0.050
_exptl_crystal_size_min 0.050
_refine_diff_density_max 0.921
_refine_diff_density_min -0.508
_refine_diff_density_rms 0.142
_refine_ls_extinction_coef 0.0484(12)
_refine_ls_extinction_expression Fc^*^=kFc[1+0.001xFc^2^\l^3^/sin(2\q)]^-1/4^
_refine_ls_extinction_method 'SHELXL-2014/7 (Sheldrick 2014'
_refine_ls_goodness_of_fit_ref 1.072
_refine_ls_hydrogen_treatment constr
_refine_ls_matrix_type full
_refine_ls_number_parameters 143
_refine_ls_number_reflns 1090
_refine_ls_number_restraints 0
_refine_ls_restrained_S_all 1.072
_refine_ls_R_factor_all 0.1279
_refine_ls_R_factor_gt 0.1044
_refine_ls_shift/su_max 0.000
_refine_ls_shift/su_mean 0.000
_refine_ls_structure_factor_coef Fsqd
_refine_ls_weighting_details 'w=1/[\s^2^(Fo^2^)+(0.1252P)^2^+75.4579P] where P=(Fo^2^+2Fc^2^)/3'
_refine_ls_weighting_scheme calc
_refine_ls_wR_factor_gt 0.2564
_refine_ls_wR_factor_ref 0.2917
_reflns_Friedel_coverage 0.000
_reflns_number_gt 871
_reflns_number_total 1090
_reflns_threshold_expression 'I > 2\s(I)'
_cod_data_source_file cm7b03203_si_003.cif
_cod_data_source_block mb21
_cod_depositor_comments 'Adding full bibliography for 4002877.cif.'
_cod_original_cell_volume 5535.3(19)
_cod_original_formula_sum 'C54 H18 Al12 O73.50'
_cod_database_code 4002877
_shelx_shelxl_version_number 2014/7
_shelx_space_group_comment
;
The symmetry employed for this shelxl refinement is uniquely defined
by the following loop, which should always be used as a source of
symmetry information in preference to the above space-group names.
They are only intended as comments.
;
_shelx_estimated_absorpt_t_min 0.948
_shelx_estimated_absorpt_t_max 0.987

loop_
_space_group_symop_operation_xyz
'x, y, z'
'-y, x-y, z'
'-x+y, -x, z'
'-x, -y, z+1/2'
'y, -x+y, z+1/2'
'x-y, x, z+1/2'
'y, x, -z'
'x-y, -y, -z'
'-x, -x+y, -z'
'-y, -x, -z+1/2'
'-x+y, y, -z+1/2'
'x, x-y, -z+1/2'
'-x, -y, -z'
'y, -x+y, -z'
'x-y, x, -z'
'x, y, -z-1/2'
'-y, x-y, -z-1/2'
'-x+y, -x, -z-1/2'
'-y, -x, z'
'-x+y, y, z'
'x, x-y, z'
'y, x, z-1/2'
'x-y, -y, z-1/2'
'-x, -x+y, z-1/2'

loop_
_atom_site_label
_atom_site_type_symbol
_atom_site_fract_x
_atom_site_fract_y
_atom_site_fract_z
_atom_site_U_iso_or_equiv
_atom_site_adp_type
_atom_site_occupancy
_atom_site_site_symmetry_order
_atom_site_calc_flag
_atom_site_refinement_flags_posn
_atom_site_refinement_flags_adp
_atom_site_refinement_flags_occupancy
Al1 Al 0.92604(10) 1.07396(10) 0.7500 0.0446(7) Uani 1 4 d S T P
Al2 Al 0.5000 1.0000 0.5000 0.0442(7) Uani 1 4 d S T P
Al3 Al 0.41534(7) 0.83068(15) 0.41659(5) 0.0468(5) Uani 1 2 d S T P
O1 O 0.82863(18) 0.99283(18) 0.70681(8) 0.0511(8) Uani 1 1 d . . .
O2 O 1.0000 1.0000 0.7500 0.039(3) Uani 1 12 d S T P
O3 O 0.62232(18) 1.05854(18) 0.59420(8) 0.0508(9) Uani 1 1 d . . .
O4 O 0.5689(2) 0.95117(19) 0.53712(9) 0.0641(9) Uani 1 1 d . . .
O5 O 0.8471(2) 1.1529(2) 0.7500 0.0486(16) Uani 1 4 d S T P
O6 O 0.43274(15) 0.8655(3) 0.47476(10) 0.0435(10) Uani 1 2 d S T P
O7 O 0.26993(16) 0.73007(16) 0.42233(13) 0.0533(12) Uani 1 2 d S T P
O8 O 0.40566(18) 0.8113(4) 0.35503(13) 0.0703(14) Uani 1 2 d S T P
C1 C 0.7365(5) 0.8682(3) 0.6515(2) 0.0548(18) Uani 1 2 d S T P
C2 C 0.7060(3) 0.9363(3) 0.63241(14) 0.0588(14) Uani 1 1 d . . .
H2 H 0.7269 1.0044 0.6451 0.071 Uiso 1 1 calc R U .
C3 C 0.6439(3) 0.9062(3) 0.59422(12) 0.0593(14) Uani 1 1 d . . .
C4 C 0.6180(5) 0.8090(3) 0.5768(2) 0.065(2) Uani 1 2 d S T P
H4 H 0.5790 0.7895 0.5507 0.077 Uiso 1 2 calc R U P
C5 C 0.8030(5) 0.9015(2) 0.69154(17) 0.0527(18) Uani 1 2 d S T P
C6 C 0.6091(3) 0.9752(3) 0.57378(14) 0.0539(13) Uani 1 1 d . . .
O1W O 0.3333 0.6667 0.5251(3) 0.076(3) Uani 1 6 d S T P
O2W O 0.0059(7) 0.3740(5) 0.7500 0.073(3) Uani 0.5 2 d S T P
O3W O 0.5025(4) 0.0049(9) 0.3120(3) 0.093(3) Uani 0.5 2 d S T P
O4W O 0.1749(3) 0.8251(3) 0.4744(2) 0.064(3) Uani 0.5 2 d S T P
O5W O 0.2148(7) 0.4295(14) 0.7500 0.113(6) Uani 0.5 4 d S T P
O6W O 0.7866(6) 0.2134(6) 0.8241(4) 0.141(5) Uani 0.5 2 d S T P

loop_
_atom_site_aniso_label
_atom_site_aniso_U_11
_atom_site_aniso_U_22
_atom_site_aniso_U_33
_atom_site_aniso_U_23
_atom_site_aniso_U_13
_atom_site_aniso_U_12
Al1 0.0395(6) 0.0395(6) 0.0533(13) 0.000 0.000 0.0185(7)
Al2 0.0370(10) 0.0403(14) 0.0564(13) -0.0003(12) -0.0002(6) 0.0201(7)
Al3 0.0446(7) 0.0458(11) 0.0505(10) 0.0028(9) 0.0014(4) 0.0229(5)
O1 0.0501(11) 0.0448(11) 0.0589(14) -0.0229(12) -0.0186(12) 0.0241(8)
O2 0.031(3) 0.031(3) 0.055(5) 0.000 0.000 0.0153(14)
O3 0.0484(11) 0.0491(12) 0.0558(14) 0.0014(12) -0.0112(12) 0.0251(8)
O4 0.0814(13) 0.0571(12) 0.0686(16) -0.0207(13) -0.0419(13) 0.0457(8)
O5 0.0480(13) 0.0480(13) 0.057(3) 0.000 0.000 0.0298(16)
O6 0.0500(16) 0.041(2) 0.0368(19) -0.0050(18) -0.0025(9) 0.0204(11)
O7 0.0393(9) 0.0393(9) 0.077(3) 0.0027(11) -0.0027(11) 0.0167(12)
O8 0.081(2) 0.068(3) 0.058(2) -0.009(2) -0.0045(12) 0.0338(15)
C1 0.059(4) 0.034(2) 0.080(4) -0.0043(18) -0.009(4) 0.029(2)
C2 0.064(2) 0.0366(16) 0.079(3) -0.0113(19) 0.002(2) 0.0273(12)
C3 0.078(2) 0.0500(18) 0.052(2) -0.0197(19) -0.017(2) 0.0336(14)
C4 0.071(5) 0.055(3) 0.073(4) -0.0111(18) -0.022(4) 0.036(2)
C5 0.043(4) 0.071(3) 0.034(3) -0.0005(15) -0.001(3) 0.0213(18)
C6 0.0566(17) 0.0320(15) 0.086(3) -0.0089(18) -0.016(2) 0.0319(10)
O1W 0.047(3) 0.047(3) 0.135(7) 0.000 0.000 0.0236(13)
O2W 0.098(5) 0.025(3) 0.105(6) 0.000 0.000 0.037(2)
O3W 0.092(5) 0.130(8) 0.068(5) 0.071(5) 0.035(2) 0.065(4)
O4W 0.072(2) 0.072(2) 0.062(5) -0.001(2) 0.001(2) 0.045(3)
O5W 0.067(6) 0.124(14) 0.167(15) 0.000 0.000 0.062(7)
O6W 0.093(4) 0.093(4) 0.147(8) -0.058(4) 0.058(4) -0.021(6)

loop_
_atom_type_symbol
_atom_type_description
_atom_type_scat_dispersion_real
_atom_type_scat_dispersion_imag
_atom_type_scat_source
C C 0.0050 0.0020 'International Tables Vol C Tables 4.2.6.8 and 6.1.1.4'
H H 0.0000 0.0000 'International Tables Vol C Tables 4.2.6.8 and 6.1.1.4'
O O 0.0150 0.0080 'International Tables Vol C Tables 4.2.6.8 and 6.1.1.4'
Al Al 0.0850 0.0700 'International Tables Vol C Tables 4.2.6.8 and 6.1.1.4'

loop_
_geom_angle_atom_site_label_1
_geom_angle_atom_site_label_2
_geom_angle_atom_site_label_3
_geom_angle
_geom_angle_site_symmetry_1
_geom_angle_site_symmetry_3
O2 Al1 O1 96.19(12) . .
O2 Al1 O1 96.19(12) . 10_776
O1 Al1 O1 167.6(2) . 10_776
O2 Al1 O1 96.19(12) . 19_775
O1 Al1 O1 86.04(14) . 19_775
O1 Al1 O1 92.63(14) 10_776 19_775
O2 Al1 O1 96.19(12) . 16_557
O1 Al1 O1 92.62(14) . 16_557
O1 Al1 O1 86.04(14) 10_776 16_557
O1 Al1 O1 167.6(2) 19_775 16_557
O2 Al1 O5 180.0 . .
O1 Al1 O5 83.81(12) . .
O1 Al1 O5 83.81(12) 10_776 .
O1 Al1 O5 83.81(12) 19_775 .
O1 Al1 O5 83.81(12) 16_557 .
O6 Al2 O6 180.0 . 13_676
O6 Al2 O4 91.47(11) . 13_676
O6 Al2 O4 88.53(10) 13_676 13_676
O6 Al2 O4 88.53(10) . 20
O6 Al2 O4 91.47(10) 13_676 20
O4 Al2 O4 88.98(17) 13_676 20
O6 Al2 O4 91.47(10) . 8_676
O6 Al2 O4 88.53(10) 13_676 8_676
O4 Al2 O4 91.02(17) 13_676 8_676
O4 Al2 O4 180.0 20 8_676
O6 Al2 O4 88.53(11) . .
O6 Al2 O4 91.46(11) 13_676 .
O4 Al2 O4 180.0 13_676 .
O4 Al2 O4 91.02(17) 20 .
O4 Al2 O4 88.98(17) 8_676 .
O7 Al3 O7 94.4(2) 3_565 .
O7 Al3 O6 93.47(16) 3_565 .
O7 Al3 O6 93.46(16) . .
O7 Al3 O3 89.37(13) 3_565 8_676
O7 Al3 O3 174.42(17) . 8_676
O6 Al3 O3 90.38(13) . 8_676
O7 Al3 O3 174.42(17) 3_565 13_676
O7 Al3 O3 89.37(13) . 13_676
O6 Al3 O3 90.38(13) . 13_676
O3 Al3 O3 86.56(14) 8_676 13_676
O7 Al3 O8 90.76(17) 3_565 .
O7 Al3 O8 90.76(17) . .
O6 Al3 O8 173.8(2) . .
O3 Al3 O8 85.09(14) 8_676 .
O3 Al3 O8 85.09(14) 13_676 .
C5 O1 Al1 131.1(3) . .
Al1 O2 Al1 120.000(1) . 3_675
Al1 O2 Al1 120.000(1) . 2_765
Al1 O2 Al1 120.0 3_675 2_765
C6 O3 Al3 134.5(3) . 13_676
C6 O4 Al2 136.2(3) . .
Al2 O6 Al3 128.7(2) . .
Al3 O7 Al3 143.3(2) 2_665 .
C2 C1 C2 118.6(6) . 21_565
C2 C1 C5 120.7(3) . .
C2 C1 C5 120.7(3) 21_565 .
C1 C2 C3 121.3(4) . .
C1 C2 H2 119.4 . .
C3 C2 H2 119.4 . .
C4 C3 C2 117.1(5) . .
C4 C3 C6 120.4(4) . .
C2 C3 C6 122.6(4) . .
C3 C4 C3 124.7(6) 21_565 .
C3 C4 H4 117.7 21_565 .
C3 C4 H4 117.7 . .
O1 C5 O1 125.8(5) 21_565 .
O1 C5 C1 117.1(3) 21_565 .
O1 C5 C1 117.1(3) . .
O4 C6 O3 123.2(4) . .
O4 C6 C3 118.8(4) . .
O3 C6 C3 118.0(4) . .

loop_
_geom_bond_atom_site_label_1
_geom_bond_atom_site_label_2
_geom_bond_distance
_geom_bond_site_symmetry_2
Al1 O2 1.831(2) .
Al1 O1 1.870(2) .
Al1 O1 1.870(2) 10_776
Al1 O1 1.870(2) 19_775
Al1 O1 1.870(2) 16_557
Al1 O5 1.953(6) .
Al2 O6 1.843(4) .
Al2 O6 1.843(4) 13_676
Al2 O4 1.869(3) 13_676
Al2 O4 1.869(3) 20
Al2 O4 1.869(3) 8_676
Al2 O4 1.869(3) .
Al3 O7 1.8519(18) 3_565
Al3 O7 1.8519(18) .
Al3 O6 1.871(4) .
Al3 O3 1.940(3) 8_676
Al3 O3 1.940(3) 13_676
Al3 O8 1.942(4) .
O1 C5 1.260(4) .
O2 Al1 1.831(2) 3_675
O2 Al1 1.831(2) 2_765
O3 C6 1.279(5) .
O3 Al3 1.940(3) 13_676
O4 C6 1.252(5) .
O7 Al3 1.8519(18) 2_665
C1 C2 1.385(6) .
C1 C2 1.385(6) 21_565
C1 C5 1.499(8) .
C2 C3 1.421(6) .
C2 H2 0.9500 .
C3 C4 1.360(5) .
C3 C6 1.455(7) .
C4 C3 1.360(5) 21_565
C4 H4 0.9500 .
C5 O1 1.260(4) 21_565
